data_2202053
loop_
_publ_author_name
'Daniel E. Lynch'
'Ian McClenaghan'

_publ_section_title
;
 2-Amino-4-(4-chlorophenylthio)-5-phenyl-6-(1-piperidyl)pyrimidine
;
_journal_issue 2
_journal_name_full 'Acta Crystallographica Section E'
_journal_page_first o222
_journal_page_last o224
_journal_paper_doi 10.1107/S1600536803001405
_journal_volume 59
_journal_year 2003
_chemical_formula_iupac 'C21 H21 Cl N4 S'
_chemical_formula_moiety 'C21 H21 Cl N4 S'
_chemical_formula_sum 'C21 H21 Cl N4 S'
_chemical_formula_weight 396.93
_chemical_melting_point 462.0(10)
_chemical_name_systematic
;
2-Amino-4-(4-chlorophenylthio)-5-phenyl-6-(1-piperidyl)pyrimidine
;
_space_group_IT_number 14
_symmetry_cell_setting monoclinic
_symmetry_space_group_name_Hall '-P 2ybc'
_symmetry_space_group_name_H-M 'P 1 21/c 1'
_atom_sites_solution_hydrogens geom
_atom_sites_solution_primary direct
_atom_sites_solution_secondary difmap
_audit_creation_method SHELXL-97
_cell_angle_alpha 90.00
_cell_angle_beta 98.67(3)
_cell_angle_gamma 90.00
_cell_formula_units_Z 4
_cell_length_a 14.645(3)
_cell_length_b 6.4302(13)
_cell_length_c 20.954(4)
_cell_measurement_reflns_used 9868
_cell_measurement_temperature 120(2)
_cell_measurement_theta_max 27.48
_cell_measurement_theta_min 2.91
_cell_volume 1950.7(7)
_computing_cell_refinement 'DENZO and COLLECT'
_computing_data_collection 'DENZO (Otwinowski & Minor, 1997) and COLLECT (Hooft, 1998)'
_computing_data_reduction 'DENZO and COLLECT'
_computing_molecular_graphics 'PLUTON94 (Spek, 1994) and PLATON97 (Spek, 1997)'
_computing_publication_material SHELXL97
_computing_structure_refinement 'SHELXL97 (Sheldrick, 1997)'
_computing_structure_solution 'SHELXS97 (Sheldrick, 1997)'
_diffrn_ambient_temperature 120(2)
_diffrn_detector_area_resol_mean 9.091
_diffrn_measured_fraction_theta_full 0.997
_diffrn_measured_fraction_theta_max 0.997
_diffrn_measurement_device_type 'Bruker Nonius KappaCCD area-detector'
_diffrn_measurement_method '\f and \w'
_diffrn_radiation_monochromator graphite
_diffrn_radiation_source 'Bruker Nonius FR591 rotating anode'
_diffrn_radiation_type MoK\a
_diffrn_radiation_wavelength 0.71073
_diffrn_reflns_av_R_equivalents 0.1049
_diffrn_reflns_av_sigmaI/netI 0.0708
_diffrn_reflns_limit_h_max 16
_diffrn_reflns_limit_h_min -17
_diffrn_reflns_limit_k_max 7
_diffrn_reflns_limit_k_min -7
_diffrn_reflns_limit_l_max 24
_diffrn_reflns_limit_l_min -24
_diffrn_reflns_number 14972
_diffrn_reflns_theta_full 25.00
_diffrn_reflns_theta_max 25.00
_diffrn_reflns_theta_min 3.18
_diffrn_standards_decay_% 0
_diffrn_standards_number 0
_exptl_absorpt_coefficient_mu 0.316
_exptl_absorpt_correction_T_max 0.994
_exptl_absorpt_correction_T_min 0.884
_exptl_absorpt_correction_type multi-scan
_exptl_absorpt_process_details '(SORTAV; Blessing, 1995)'
_exptl_crystal_colour colourless
_exptl_crystal_density_diffrn 1.351
_exptl_crystal_density_method 'not measured'
_exptl_crystal_description plate
_exptl_crystal_F_000 832
_exptl_crystal_size_max 0.40
_exptl_crystal_size_mid 0.12
_exptl_crystal_size_min 0.02
_refine_diff_density_max 0.490
_refine_diff_density_min -0.479
_refine_ls_extinction_method none
_refine_ls_goodness_of_fit_ref 1.085
_refine_ls_hydrogen_treatment mixed
_refine_ls_matrix_type full
_refine_ls_number_parameters 252
_refine_ls_number_reflns 3422
_refine_ls_number_restraints 0
_refine_ls_restrained_S_all 1.085
_refine_ls_R_factor_all 0.0665
_refine_ls_R_factor_gt 0.0473
_refine_ls_shift/su_max <0.001
_refine_ls_shift/su_mean <0.001
_refine_ls_structure_factor_coef Fsqd
_refine_ls_weighting_details 'w = 1/[\s^2^(Fo^2^)+(0.0616P)^2^+0.0316P] where P = (Fo^2^+2Fc^2^)/3'
_refine_ls_weighting_scheme calc
_refine_ls_wR_factor_gt 0.1140
_refine_ls_wR_factor_ref 0.1243
_reflns_number_gt 2637
_reflns_number_total 3422
_reflns_threshold_expression I>2\s(I)
_cod_data_source_file na6194.cif
_cod_data_source_block I
_cod_depositor_comments
;
The following automatic conversions were performed:

'_chemical_melting_point' value '461-463 K' was changed to
'462.0(10)' - the average value was taken and precision was
estimated.

Automatic conversion script
Id: cif_fix_values 1646 2011-03-28 12:23:43Z adriana 

The following automatic conversions were performed:

'_chemical_melting_point' value '461-463 K' was changed to
'462.0(10)' - the average value was taken and precision was
estimated.

'_exptl_absorpt_correction_type' value 'Multi-scan'
changed to 'multi-scan' according to
/home/saulius/struct/CIF-dictionaries/cif_core.dic dictionary named
'cif_core.dic' version 2.4.1 from 2010-06-29.

Automatic conversion script
Id: cif_fix_values 1715 2011-07-08 13:25:40Z adriana 
;
_cod_original_cell_volume 1950.8(7)
_cod_original_sg_symbol_H-M 'P 21/c'
_cod_database_code 2202053
_cod_database_fobs_code 2202053

loop_
_symmetry_equiv_pos_as_xyz
'x, y, z'
'-x, y+1/2, -z+1/2'
'-x, -y, -z'
'x, -y-1/2, z-1/2'

loop_
_atom_site_label
_atom_site_fract_x
_atom_site_fract_y
_atom_site_fract_z
_atom_site_U_iso_or_equiv
_atom_site_adp_type
_atom_site_calc_flag
_atom_site_refinement_flags
_atom_site_occupancy
_atom_site_disorder_assembly
_atom_site_disorder_group
_atom_site_type_symbol
N1 0.14042(13) 0.7168(3) 0.28787(9) 0.0198(4) Uani d . 1 . . N
C2 0.07163(16) 0.5807(3) 0.29266(11) 0.0189(5) Uani d . 1 . . C
N21 -0.00284(14) 0.5865(3) 0.24671(10) 0.0240(5) Uani d . 1 . . N
H21 -0.051(2) 0.476(4) 0.2458(13) 0.046(8) Uiso d . 1 . . H
H22 -0.0060(17) 0.671(4) 0.2138(13) 0.025(7) Uiso d . 1 . . H
N3 0.07005(12) 0.4394(3) 0.33982(9) 0.0178(4) Uani d . 1 . . N
C4 0.14173(15) 0.4429(3) 0.38718(10) 0.0162(5) Uani d . 1 . . C
C5 0.21829(15) 0.5731(3) 0.38854(10) 0.0180(5) Uani d . 1 . . C
C6 0.21426(16) 0.7077(3) 0.33419(11) 0.0178(5) Uani d . 1 . . C
S4 0.13523(4) 0.27665(9) 0.45470(3) 0.02177(19) Uani d . 1 . . S
C41 0.02631(16) 0.1556(3) 0.43127(10) 0.0198(5) Uani d . 1 . . C
C42 0.02266(17) -0.0500(3) 0.41067(11) 0.0232(6) Uani d . 1 . . C
H42 0.0784 -0.1241 0.4090 0.029 Uiso calc R 1 . . H
C43 -0.06106(17) -0.1474(4) 0.39268(11) 0.0260(6) Uani d . 1 . . C
H43 -0.0634 -0.2882 0.3788 0.033 Uiso calc R 1 . . H
C44 -0.14108(17) -0.0380(4) 0.39503(11) 0.0267(6) Uani d . 1 . . C
Cl4 -0.24680(5) -0.16362(12) 0.37349(4) 0.0460(2) Uani d . 1 . . Cl
C45 -0.13980(17) 0.1676(4) 0.41568(12) 0.0284(6) Uani d . 1 . . C
H45 -0.1958 0.2409 0.4171 0.035 Uiso calc R 1 . . H
C46 -0.05564(17) 0.2630(4) 0.43404(12) 0.0241(6) Uani d . 1 . . C
H46 -0.0535 0.4030 0.4487 0.030 Uiso calc R 1 . . H
C51 0.29093(15) 0.5852(3) 0.44639(10) 0.0189(5) Uani d . 1 . . C
C52 0.34052(16) 0.4095(4) 0.47079(11) 0.0233(5) Uani d . 1 . . C
H52 0.3309 0.2809 0.4485 0.029 Uiso calc R 1 . . H
C53 0.40341(17) 0.4205(4) 0.52708(12) 0.0324(6) Uani d . 1 . . C
H53 0.4360 0.2993 0.5434 0.040 Uiso calc R 1 . . H
C54 0.41896(17) 0.6068(4) 0.55958(12) 0.0346(7) Uani d . 1 . . C
H54 0.4619 0.6142 0.5983 0.043 Uiso calc R 1 . . H
C55 0.37173(17) 0.7826(4) 0.53540(13) 0.0329(6) Uani d . 1 . . C
H55 0.3828 0.9113 0.5574 0.041 Uiso calc R 1 . . H
C56 0.30855(17) 0.7729(4) 0.47952(12) 0.0251(6) Uani d . 1 . . C
H56 0.2767 0.8952 0.4634 0.031 Uiso calc R 1 . . H
N61 0.28692(13) 0.8425(3) 0.32815(9) 0.0218(5) Uani d . 1 . . N
C62 0.37844(16) 0.7465(4) 0.32875(12) 0.0248(6) Uani d . 1 . . C
H621 0.3806 0.6774 0.2868 0.031 Uiso calc R 1 . . H
H622 0.3882 0.6390 0.3629 0.031 Uiso calc R 1 . . H
C63 0.45467(17) 0.9058(4) 0.34073(12) 0.0298(6) Uani d . 1 . . C
H631 0.5148 0.8381 0.3384 0.037 Uiso calc R 1 . . H
H632 0.4568 0.9649 0.3846 0.037 Uiso calc R 1 . . H
C64 0.43878(18) 1.0804(4) 0.29071(13) 0.0341(6) Uani d . 1 . . C
H641 0.4863 1.1897 0.3013 0.043 Uiso calc R 1 . . H
H642 0.4440 1.0248 0.2473 0.043 Uiso calc R 1 . . H
C65 0.34343(18) 1.1725(4) 0.29070(13) 0.0306(6) Uani d . 1 . . C
H651 0.3319 1.2802 0.2567 0.038 Uiso calc R 1 . . H
H652 0.3409 1.2404 0.3328 0.038 Uiso calc R 1 . . H
C66 0.26846(18) 1.0067(4) 0.27882(12) 0.0298(6) Uani d . 1 . . C
H661 0.2074 1.0703 0.2808 0.037 Uiso calc R 1 . . H
H662 0.2674 0.9458 0.2353 0.037 Uiso calc R 1 . . H

loop_
_atom_site_aniso_label
_atom_site_aniso_U_11
_atom_site_aniso_U_22
_atom_site_aniso_U_33
_atom_site_aniso_U_12
_atom_site_aniso_U_13
_atom_site_aniso_U_23
N1 0.0196(11) 0.0188(10) 0.0202(11) -0.0017(8) 0.0005(8) 0.0009(8)
C2 0.0226(13) 0.0166(11) 0.0175(12) 0.0011(10) 0.0033(10) -0.0027(9)
N21 0.0262(12) 0.0231(11) 0.0205(12) -0.0035(9) -0.0035(9) 0.0037(9)
N3 0.0198(11) 0.0170(10) 0.0164(10) 0.0000(8) 0.0023(8) 0.0003(8)
C4 0.0182(13) 0.0155(11) 0.0154(12) 0.0021(9) 0.0043(10) -0.0019(9)
C5 0.0180(12) 0.0178(11) 0.0183(12) 0.0020(9) 0.0030(10) 0.0002(9)
C6 0.0168(13) 0.0157(11) 0.0210(13) 0.0008(9) 0.0027(10) -0.0011(9)
S4 0.0201(4) 0.0257(3) 0.0189(3) -0.0032(2) 0.0012(3) 0.0057(2)
C41 0.0218(13) 0.0256(13) 0.0121(12) -0.0041(10) 0.0035(10) 0.0038(9)
C42 0.0269(14) 0.0218(13) 0.0224(13) 0.0002(10) 0.0087(11) 0.0021(10)
C43 0.0344(16) 0.0253(13) 0.0194(13) -0.0049(11) 0.0076(11) -0.0029(10)
C44 0.0248(14) 0.0374(15) 0.0183(13) -0.0119(11) 0.0048(10) -0.0015(11)
Cl4 0.0312(4) 0.0638(5) 0.0427(5) -0.0213(3) 0.0050(3) -0.0146(4)
C45 0.0210(15) 0.0371(15) 0.0279(14) 0.0020(11) 0.0062(11) 0.0015(11)
C46 0.0261(15) 0.0228(13) 0.0248(14) 0.0001(10) 0.0081(11) 0.0010(10)
C51 0.0136(12) 0.0252(12) 0.0185(12) -0.0021(10) 0.0038(9) 0.0017(10)
C52 0.0205(13) 0.0260(12) 0.0236(13) -0.0028(10) 0.0038(10) 0.0042(10)
C53 0.0205(14) 0.0441(16) 0.0316(15) 0.0029(12) 0.0010(12) 0.0140(13)
C54 0.0225(15) 0.0568(18) 0.0219(14) -0.0034(13) -0.0046(11) -0.0011(13)
C55 0.0223(15) 0.0425(15) 0.0332(15) -0.0071(12) 0.0015(12) -0.0139(13)
C56 0.0225(14) 0.0273(13) 0.0263(14) -0.0020(10) 0.0060(11) -0.0017(11)
N61 0.0200(11) 0.0202(10) 0.0244(11) -0.0014(8) 0.0010(9) 0.0058(8)
C62 0.0236(15) 0.0265(13) 0.0252(14) 0.0001(10) 0.0064(11) 0.0031(10)
C63 0.0238(14) 0.0351(14) 0.0308(14) -0.0040(11) 0.0056(11) 0.0007(12)
C64 0.0373(17) 0.0370(14) 0.0288(14) -0.0169(13) 0.0073(12) -0.0022(12)
C65 0.0387(17) 0.0252(13) 0.0271(14) -0.0052(11) 0.0029(12) 0.0077(11)
C66 0.0316(15) 0.0249(13) 0.0311(15) -0.0035(11) -0.0010(12) 0.0112(11)

loop_
_atom_type_symbol
_atom_type_description
_atom_type_scat_dispersion_real
_atom_type_scat_dispersion_imag
_atom_type_scat_source
C C 0.0033 0.0016 'International Tables Vol C Tables 4.2.6.8 and 6.1.1.4'
H H 0.0000 0.0000 'International Tables Vol C Tables 4.2.6.8 and 6.1.1.4'
N N 0.0061 0.0033 'International Tables Vol C Tables 4.2.6.8 and 6.1.1.4'
S S 0.1246 0.1234 'International Tables Vol C Tables 4.2.6.8 and 6.1.1.4'
Cl Cl 0.1484 0.1585 'International Tables Vol C Tables 4.2.6.8 and 6.1.1.4'

loop_
_geom_angle_atom_site_label_1
_geom_angle_atom_site_label_2
_geom_angle_atom_site_label_3
_geom_angle
C6 N1 C2 116.57(19)
N21 C2 N3 116.4(2)
N21 C2 N1 117.6(2)
N3 C2 N1 126.0(2)
C2 N21 H21 119.3(16)
C2 N21 H22 121.6(17)
H21 N21 H22 118(2)
C4 N3 C2 115.93(18)
N3 C4 C5 124.46(19)
N3 C4 S4 116.73(16)
C5 C4 S4 118.74(17)
C4 C5 C6 114.3(2)
C4 C5 C51 121.41(19)
C6 C5 C51 123.85(19)
N1 C6 N61 116.8(2)
N1 C6 C5 122.5(2)
N61 C6 C5 120.7(2)
C41 S4 C4 101.31(11)
C42 C41 C46 119.4(2)
C42 C41 S4 119.59(18)
C46 C41 S4 120.96(18)
C43 C42 C41 120.6(2)
C43 C42 H42 119.7
C41 C42 H42 119.7
C44 C43 C42 119.1(2)
C44 C43 H43 120.4
C42 C43 H43 120.4
C43 C44 C45 121.8(2)
C43 C44 Cl4 118.85(19)
C45 C44 Cl4 119.4(2)
C46 C45 C44 118.7(2)
C46 C45 H45 120.7
C44 C45 H45 120.7
C45 C46 C41 120.5(2)
C45 C46 H46 119.8
C41 C46 H46 119.8
C56 C51 C52 118.0(2)
C56 C51 C5 120.4(2)
C52 C51 C5 121.6(2)
C53 C52 C51 120.8(2)
C53 C52 H52 119.6
C51 C52 H52 119.6
C54 C53 C52 120.2(2)
C54 C53 H53 119.9
C52 C53 H53 119.9
C53 C54 C55 119.6(2)
C53 C54 H54 120.2
C55 C54 H54 120.2
C56 C55 C54 120.6(2)
C56 C55 H55 119.7
C54 C55 H55 119.7
C55 C56 C51 120.7(2)
C55 C56 H56 119.7
C51 C56 H56 119.7
C6 N61 C66 116.59(19)
C6 N61 C62 116.41(18)
C66 N61 C62 112.12(19)
N61 C62 C63 111.48(19)
N61 C62 H621 109.3
C63 C62 H621 109.3
N61 C62 H622 109.3
C63 C62 H622 109.3
H621 C62 H622 108.0
C62 C63 C64 110.6(2)
C62 C63 H631 109.5
C64 C63 H631 109.5
C62 C63 H632 109.5
C64 C63 H632 109.5
H631 C63 H632 108.1
C65 C64 C63 109.4(2)
C65 C64 H641 109.8
C63 C64 H641 109.8
C65 C64 H642 109.8
C63 C64 H642 109.8
H641 C64 H642 108.2
C64 C65 C66 111.6(2)
C64 C65 H651 109.3
C66 C65 H651 109.3
C64 C65 H652 109.3
C66 C65 H652 109.3
H651 C65 H652 108.0
N61 C66 C65 109.6(2)
N61 C66 H661 109.8
C65 C66 H661 109.8
N61 C66 H662 109.8
C65 C66 H662 109.8
H661 C66 H662 108.2

loop_
_geom_bond_atom_site_label_1
_geom_bond_atom_site_label_2
_geom_bond_site_symmetry_2
_geom_bond_distance
_geom_bond_publ_flag
N1 C6 . 1.341(3) ?
N1 C2 . 1.350(3) ?
C2 N21 . 1.342(3) ?
C2 N3 . 1.345(3) ?
N21 H21 . 1.00(3) ?
N21 H22 . 0.88(3) ?
N3 C4 . 1.332(3) ?
C4 C5 . 1.396(3) ?
C4 S4 . 1.787(2) ?
C5 C6 . 1.425(3) ?
C5 C51 . 1.490(3) ?
C6 N61 . 1.393(3) ?
S4 C41 . 1.776(2) ?
C41 C42 . 1.389(3) ?
C41 C46 . 1.394(3) ?
C42 C43 . 1.378(3) ?
C42 H42 . 0.95 ?
C43 C44 . 1.374(4) ?
C43 H43 . 0.95 ?
C44 C45 . 1.390(3) ?
C44 Cl4 . 1.744(2) ?
C45 C46 . 1.379(3) ?
C45 H45 . 0.95 ?
C46 H46 . 0.95 ?
C51 C56 . 1.397(3) ?
C51 C52 . 1.398(3) ?
C52 C53 . 1.385(3) ?
C52 H52 . 0.95 ?
C53 C54 . 1.380(4) ?
C53 H53 . 0.95 ?
C54 C55 . 1.381(4) ?
C54 H54 . 0.95 ?
C55 C56 . 1.380(4) ?
C55 H55 . 0.95 ?
C56 H56 . 0.95 ?
N61 C66 . 1.474(3) ?
N61 C62 . 1.474(3) ?
C62 C63 . 1.508(3) ?
C62 H621 . 0.99 ?
C62 H622 . 0.99 ?
C63 C64 . 1.530(3) ?
C63 H631 . 0.99 ?
C63 H632 . 0.99 ?
C64 C65 . 1.517(4) ?
C64 H641 . 0.99 ?
C64 H642 . 0.99 ?
C65 C66 . 1.524(3) ?
C65 H651 . 0.99 ?
C65 H652 . 0.99 ?
C66 H661 . 0.99 ?
C66 H662 . 0.99 ?

loop_
_geom_hbond_atom_site_label_D
_geom_hbond_atom_site_label_H
_geom_hbond_atom_site_label_A
_geom_hbond_site_symmetry_A
_geom_hbond_distance_DH
_geom_hbond_distance_HA
_geom_hbond_distance_DA
_geom_hbond_angle_DHA
_geom_hbond_publ_flag
N21 H21 N1 2_545 1.00(3) 2.17(3) 3.130(3) 160(2) yes
N21 H21 N21 2_545 1.00(3) 2.63(3) 3.219(3) 118(2) yes
N21 H22 N3 2 0.88(3) 2.19(3) 2.978(3) 150(2) yes

loop_
_geom_torsion_atom_site_label_1
_geom_torsion_atom_site_label_2
_geom_torsion_atom_site_label_3
_geom_torsion_atom_site_label_4
_geom_torsion
C6 N1 C2 N21 -179.8(2)
C6 N1 C2 N3 0.9(3)
N21 C2 N3 C4 -176.21(18)
N1 C2 N3 C4 3.2(3)
C2 N3 C4 C5 -3.7(3)
C2 N3 C4 S4 173.31(15)
N3 C4 C5 C6 0.4(3)
S4 C4 C5 C6 -176.55(15)
N3 C4 C5 C51 173.1(2)
S4 C4 C5 C51 -3.8(3)
C2 N1 C6 N61 177.6(2)
C2 N1 C6 C5 -4.5(3)
C4 C5 C6 N1 3.9(3)
C51 C5 C6 N1 -168.6(2)
C4 C5 C6 N61 -178.32(19)
C51 C5 C6 N61 9.2(3)
N3 C4 S4 C41 0.55(18)
C5 C4 S4 C41 177.75(17)
C4 S4 C41 C42 105.69(19)
C4 S4 C41 C46 -75.2(2)
C46 C41 C42 C43 0.4(3)
S4 C41 C42 C43 179.58(17)
C41 C42 C43 C44 0.3(3)
C42 C43 C44 C45 -0.6(4)
C42 C43 C44 Cl4 -178.92(17)
C43 C44 C45 C46 0.1(4)
Cl4 C44 C45 C46 178.42(18)
C44 C45 C46 C41 0.6(4)
C42 C41 C46 C45 -0.9(3)
S4 C41 C46 C45 179.94(18)
C4 C5 C51 C56 -118.6(2)
C6 C5 C51 C56 53.4(3)
C4 C5 C51 C52 58.6(3)
C6 C5 C51 C52 -129.4(2)
C56 C51 C52 C53 1.7(3)
C5 C51 C52 C53 -175.6(2)
C51 C52 C53 C54 -0.9(4)
C52 C53 C54 C55 -0.3(4)
C53 C54 C55 C56 0.7(4)
C54 C55 C56 C51 0.2(4)
C52 C51 C56 C55 -1.3(3)
C5 C51 C56 C55 176.0(2)
N1 C6 N61 C66 11.1(3)
C5 C6 N61 C66 -166.8(2)
N1 C6 N61 C62 -124.9(2)
C5 C6 N61 C62 57.3(3)
C6 N61 C62 C63 -164.0(2)
C66 N61 C62 C63 58.1(3)
N61 C62 C63 C64 -56.0(3)
C62 C63 C64 C65 54.7(3)
C63 C64 C65 C66 -55.9(3)
C6 N61 C66 C65 164.5(2)
C62 N61 C66 C65 -57.7(3)
C64 C65 C66 N61 57.2(3)

loop_
_cod_related_entry_id
_cod_related_entry_database
_cod_related_entry_code
1 ChemSpider 21131952
